data_1570555
loop_
_publ_author_name
'Horiuchi, Takashi'
'Makino, Soya'
'Sano, Natsuhiro'
'Sogawa, Hiromitsu'
'Sanda, Fumio'

_publ_section_title
;
 Synthesis of geometry-controlled platinum-containing polymers bearing
 optically active bidentate phosphine ligands
;
_journal_issue 4
_journal_name_full 'Polymer Chemistry'
_journal_page_first 303
_journal_page_last 309
_journal_paper_doi 10.1039/D3PY01074K
_journal_volume 15
_journal_year 2024
_chemical_absolute_configuration rm
_chemical_formula_moiety 'C70 H60 N2 O6 P2 Pt'
_chemical_formula_sum 'C70 H60 N2 O6 P2 Pt'
_chemical_formula_weight 1282.23
_space_group_crystal_system tetragonal
_space_group_IT_number 92
_space_group_name_Hall 'P 4abw 2nw'
_space_group_name_H-M_alt 'P 41 21 2'
_atom_sites_solution_hydrogens geom
_audit_block_doi 10.5517/ccdc.csd.cc2fd2b8
_audit_creation_date 2021-09-13
_audit_creation_method
;
Olex2 1.5
(compiled 2021.08.20 svn.r13c46975 for OlexSys, GUI svn.r6396)
;
_audit_update_record
;
2023-03-19 deposited with the CCDC.	2023-12-13 downloaded from the CCDC.
;
_cell_angle_alpha 90
_cell_angle_beta 90
_cell_angle_gamma 90
_cell_formula_units_Z 8
_cell_length_a 23.4819(13)
_cell_length_b 23.4819(13)
_cell_length_c 33.2671(9)
_cell_measurement_reflns_used 65883
_cell_measurement_temperature 123.00
_cell_measurement_theta_max 54.98
_cell_measurement_theta_min 3.47
_cell_volume 18343.5(15)
_computing_molecular_graphics 'Olex2 1.5 (Dolomanov et al., 2009)'
_computing_publication_material 'Olex2 1.5 (Dolomanov et al., 2009)'
_computing_structure_refinement 'SHELXL 2018/3 (Sheldrick, 2015)'
_diffrn_ambient_temperature 123.00
_diffrn_measured_fraction_theta_full 0.989
_diffrn_measured_fraction_theta_max 0.983
_diffrn_measurement_device_type 'RIGAKU RAPID-II'
_diffrn_radiation_type MoK\a
_diffrn_radiation_wavelength 0.71075
_diffrn_reflns_av_R_equivalents 0.0459
_diffrn_reflns_av_unetI/netI 0.0607
_diffrn_reflns_Laue_measured_fraction_full 0.989
_diffrn_reflns_Laue_measured_fraction_max 0.983
_diffrn_reflns_limit_h_max 29
_diffrn_reflns_limit_h_min -29
_diffrn_reflns_limit_k_max 27
_diffrn_reflns_limit_k_min -30
_diffrn_reflns_limit_l_max 42
_diffrn_reflns_limit_l_min -39
_diffrn_reflns_number 102569
_diffrn_reflns_point_group_measured_fraction_full 0.979
_diffrn_reflns_point_group_measured_fraction_max 0.974
_diffrn_reflns_theta_full 25.242
_diffrn_reflns_theta_max 27.485
_diffrn_reflns_theta_min 2.449
_diffrn_source_current 100.0
_diffrn_source_power 5.0
_diffrn_source_voltage 50.0
_exptl_absorpt_coefficient_mu 1.600
_exptl_absorpt_correction_T_max 1.0000
_exptl_absorpt_correction_T_min 0.4768
_exptl_absorpt_correction_type multi-scan
_exptl_crystal_colour yellow
_exptl_crystal_colour_primary yellow
_exptl_crystal_density_diffrn 0.929
_exptl_crystal_description block
_exptl_crystal_F_000 5200
_exptl_crystal_size_max 0.5
_exptl_crystal_size_mid 0.34
_exptl_crystal_size_min 0.1
_refine_diff_density_max 0.507
_refine_diff_density_min -0.559
_refine_diff_density_rms 0.052
_refine_ls_abs_structure_details
;
 Refined as an inversion twin.
;
_refine_ls_abs_structure_Flack 0.093(9)
_refine_ls_extinction_method none
_refine_ls_goodness_of_fit_ref 0.971
_refine_ls_hydrogen_treatment constr
_refine_ls_matrix_type full
_refine_ls_number_parameters 713
_refine_ls_number_reflns 20512
_refine_ls_number_restraints 475
_refine_ls_restrained_S_all 1.028
_refine_ls_R_factor_all 0.0976
_refine_ls_R_factor_gt 0.0500
_refine_ls_shift/su_max 0.002
_refine_ls_shift/su_mean 0.000
_refine_ls_structure_factor_coef Fsqd
_refine_ls_weighting_details 'w=1/[\s^2^(Fo^2^)+(0.0751P)^2^] where P=(Fo^2^+2Fc^2^)/3'
_refine_ls_weighting_scheme calc
_refine_ls_wR_factor_gt 0.1198
_refine_ls_wR_factor_ref 0.1365
_reflns_Friedel_coverage 0.803
_reflns_Friedel_fraction_full 0.967
_reflns_Friedel_fraction_max 0.963
_reflns_number_gt 11793
_reflns_number_total 20512
_reflns_threshold_expression 'I > 2\s(I)'
_cod_data_source_file d3py01074k2.cif
_cod_data_source_block shelx_sq_sq_sq
_cod_depositor_comments 'Adding full bibliography for 1570555.cif.'
_cod_original_cell_volume 18343(2)
_cod_database_code 1570555
_shelx_shelxl_version_number 2018/3
_shelx_space_group_comment
;
The symmetry employed for this shelxl refinement is uniquely defined
by the following loop, which should always be used as a source of
symmetry information in preference to the above space-group names.
They are only intended as comments.
;
_shelx_estimated_absorpt_t_max 0.856
_shelx_estimated_absorpt_t_min 0.502
_olex2_refinement_description
;
1. Twinned data refinement
 Scales: 0.907(9)
 0.093(9)
2. Fixed Uiso
 At 1.2 times of:
  All C(H) groups, All C(H,H) groups, All N(H) groups
 At 1.5 times of:
  All C(H,H,H) groups
3. Restrained distances
 C1E-C2E = C2E-C3E = C3E-C4E = C4E-C5E = C5E-C6E = C6E-C1E
 1.38 with sigma of 0.02
 C4I-C9I = C9I-C10I = C9I-C10I
 1.52 with sigma of 0.02
 C6G-C9G
 1.5 with sigma of 0.02
 C9G-C10G
 1.2 with sigma of 0.01
 C1B-C2B = C2B-C3B = C3B-C4B = C4B-C5B = C5B-C6B = C6B-C1B
 1.38 with sigma of 0.02
 C3G-C4G = C4G-C5G = C5G-C6G = C6G-C7G = C7G-C8G = C8G-C3G
 1.38 with sigma of 0.02
 C1D-C2D = C2D-C3D = C3D-C4D = C4D-C5D = C5D-C6D = C6D-C1D
 1.38 with sigma of 0.02
 N3I-C4I
 1.47 with sigma of 0.02
 C4I-C5I
 1.54 with sigma of 0.02
 N3J-C4J
 1.47 with sigma of 0.02
 C4J-C5J
 1.54 with sigma of 0.02
 C1A-C2A = C2A-C3A = C3A-C4A = C4A-C5A = C5A-C6A = C6A-C1A
 1.38 with sigma of 0.02
 C5I-O6I
 1.21 with sigma of 0.02
 C5I-O7I
 1.37 with sigma of 0.02
 C4J-C9J = C9J-C10J = C9J-C11J
 1.54 with sigma of 0.02
 O7J-C8J = O7I-C8I
 1.43 with sigma of 0.02
 C1I-N3I
 1.47 with sigma of 0.02
 C4C-C1I
 1.54 with sigma of 0.02
 C8J-C8I
 1.54 with sigma of 0.02
 C1I-O2I
 1.22 with sigma of 0.02
 C5I-C9I = C4I-C10I = C4I-C11I
 2.44 with sigma of 0.04
 C9G-C10G
 2.7 with sigma of 0.04
 C5G-C9G = C7G-C9G
 2.51 with sigma of 0.04
 C1B-C3B = C2B-C4B = C3B-C5B = C4B-C6B = C5B-C1B = C6B-C2B
 2.39 with sigma of 0.04
 C3G-C5G = C4G-C6G = C5G-C7G = C6G-C8G = C7G-C3G = C8G-C4G
 2.39 with sigma of 0.04
 C4J-O7J
 2.57 with sigma of 0.04
 C1E-C3E = C2E-C4E = C3E-C5E = C4E-C6E = C5E-C1E = C6E-C2E
 2.39 with sigma of 0.04
 C1D-C3D = C2D-C4D = C3D-C5D = C4D-C6D = C5D-C1D = C6D-C2D
 2.39 with sigma of 0.04
 C5J-C8J
 2.27 with sigma of 0.04
 N3J-C5J
 2.61 with sigma of 0.04
 N3I-C5I
 2.61 with sigma of 0.04
 C4I-O6I
 2.35 with sigma of 0.04
 C4J-O6J
 2.4 with sigma of 0.04
 C1A-C3A = C2A-C4A = C3A-C5A = C4A-C6A = C5A-C1A = C6A-C2A
 2.39 with sigma of 0.04
 C4I-O7I
 2.49 with sigma of 0.04
 C5J-C9J = C4J-C10J = C4J-C11J
 2.44 with sigma of 0.04
 C5I-C8I
 2.22 with sigma of 0.04
 O7J-C8I = O7I-C8J
 2.35 with sigma of 0.04
 C4C-N3I
 2.61 with sigma of 0.04
 O2I-N3I
 2.33 with sigma of 0.04
 C4C-O2I
 2.4 with sigma of 0.04
4. Restrained planarity
 C1G, C2G, C3G, C4G, C5G, C6G, C7G, C8G, C9G, C10G
 with sigma of 0.1
 C1B, C2B, C3B, C4B, C5B, C6B
 with sigma of 0.1
 C1E, C2E, C3E, C4E, C5E, C6E
 with sigma of 0.1
 C4J, C5J, O6J, O7J
 with sigma of 0.1
 C1D, C2D, C3D, C4D, C5D, C6D
 with sigma of 0.1
 C1A, C2A, C3A, C4A, C5A, C6A
 with sigma of 0.1
 C4I, C5I, O6I, O7I
 with sigma of 0.1
 C4C, C1I, O2I, N3I
 with sigma of 0.1
5. Uiso/Uaniso restraints and constraints
Uanis(C1I) \\sim Ueq, Uanis(O2I) \\sim Ueq, Uanis(N3I) \\sim Ueq, Uanis(C4I)
\\sim Ueq, Uanis(C5I) \\sim Ueq, Uanis(O6I) \\sim Ueq, Uanis(O7I) \\sim Ueq,
Uanis(C8I) \\sim Ueq, Uanis(C9I) \\sim Ueq, Uanis(C10I) \\sim Ueq, Uanis(C11I)
\\sim Ueq: with sigma of 0.01 and sigma for terminal atoms of 0.02
Uanis(C1J) \\sim Ueq, Uanis(O2J) \\sim Ueq, Uanis(N3J) \\sim Ueq, Uanis(C4J)
\\sim Ueq, Uanis(C5J) \\sim Ueq, Uanis(O6J) \\sim Ueq, Uanis(O7J) \\sim Ueq,
Uanis(C8J) \\sim Ueq, Uanis(C9J) \\sim Ueq, Uanis(C10J) \\sim Ueq, Uanis(C11J)
\\sim Ueq: with sigma of 0.01 and sigma for terminal atoms of 0.02
Uanis(C4I) = Uanis(C5I) = Uanis(O6I) = Uanis(O7I)
6. Rigid body (RIGU) restrains
 C1G, C2G, C3G, C4G, C5G, C6G, C7G, C8G, C9G, C10G
 with sigma for 1-2 distances of 0.002 and sigma for 1-3 distances of 0.002
 C9I, C10I
 with sigma for 1-2 distances of 0.002 and sigma for 1-3 distances of 0.002
 C1B, C2B, C3B, C4B, C5B, C6B
 with sigma for 1-2 distances of 0.002 and sigma for 1-3 distances of 0.002
 C1E, C2E, C3E, C4E, C5E, C6E
 with sigma for 1-2 distances of 0.002 and sigma for 1-3 distances of 0.002
 C1D, C2D, C3D, C4D, C5D, C6D
 with sigma for 1-2 distances of 0.002 and sigma for 1-3 distances of 0.002
 C1A, C2A, C3A, C4A, C5A, C6A
 with sigma for 1-2 distances of 0.002 and sigma for 1-3 distances of 0.002
 N3I, C4I
 with sigma for 1-2 distances of 0.002 and sigma for 1-3 distances of 0.002
 C9J, C10J
 with sigma for 1-2 distances of 0.002 and sigma for 1-3 distances of 0.002
7.a Ternary CH refined with riding coordinates:
 C4J(H4J), C4I(H4I), C9I(H9I), C9J(H9J)
7.b Secondary CH2 refined with riding coordinates:
 C8J(H8JA,H8JB), C8I(H8IA,H8IB)
7.c Me refined with riding coordinates:
 C11I(H11A,H11B,H11C), C10I(H10A,H10B,H10C), C10J(H10D,H10E,H10F), C11J(H11D,
 H11E,H11F)
7.d Aromatic/amide H refined with riding coordinates:
 C6D(H6D), C3F(H3F), C6C(H6C), C4E(H4E), C2A(H2A), C3C(H3C), C5A(H5A),
 C5F(H5F), C3B(H3B), C5D(H5D), C2B(H2B), C2E(H2E), C2C(H2C), C3E(H3E), C4B(H4B),
  C5C(H5C), C3A(H3A), C2F(H2F), C4A(H4A), C6A(H6A), C5B(H5B), C6B(H6B),
 C4D(H4D), C5E(H5E), C6E(H6E), C2D(H2D), C3D(H3D), C40(H40), C43(H43), C39(H39),
  C42(H42), C4G(H4G), C8G(H8G), N3I(H3I), N3J(H3J), C5G(H5G), C7G(H7G), C6F(H6F)
7.e :
 C45(H45), C10G(H10G)
;
_platon_squeeze_void_probe_radius 1.20
_olex2_submission_special_instructions 'No special instructions were received'

loop_
_space_group_symop_operation_xyz
'x, y, z'
'-x, -y, z+1/2'
'-y+1/2, x+1/2, z+1/4'
'y+1/2, -x+1/2, z+3/4'
'-x+1/2, y+1/2, -z+1/4'
'x+1/2, -y+1/2, -z+3/4'
'y, x, -z'
'-y, -x, -z+1/2'

loop_
_atom_site_label
_atom_site_type_symbol
_atom_site_fract_x
_atom_site_fract_y
_atom_site_fract_z
_atom_site_U_iso_or_equiv
_atom_site_adp_type
_atom_site_occupancy
_atom_site_site_symmetry_order
_atom_site_calc_flag
_atom_site_refinement_flags_posn
_atom_site_refinement_flags_adp
_atom_site_refinement_flags_occupancy
_atom_site_disorder_assembly
_atom_site_disorder_group
Pt01 Pt 0.11383(2) 0.71974(2) 0.86092(2) 0.08448(13) Uani 1 1 d . . . . .
P1 P 0.03927(9) 0.66611(11) 0.88585(6) 0.0853(6) Uani 1 1 d . . . . .
P2 P 0.18837(10) 0.67625(11) 0.89456(6) 0.0888(6) Uani 1 1 d . . . . .
C1C C 0.0474(3) 0.5887(4) 0.87911(19) 0.080(2) Uani 1 1 d . . . . .
C4C C 0.0587(4) 0.4738(4) 0.8619(2) 0.104(3) Uani 1 1 d D . . . .
C1A C -0.0300(3) 0.6756(4) 0.8604(3) 0.101(2) Uani 1 1 d D . . . .
C1E C 0.2467(3) 0.6600(4) 0.8612(2) 0.090(2) Uani 1 1 d D . . . .
C6D C 0.1995(4) 0.7794(5) 0.9353(3) 0.118(3) Uani 1 1 d D . . . .
H6D H 0.177564 0.795357 0.914098 0.142 Uiso 1 1 calc R U . . .
C3F C 0.1319(4) 0.5595(5) 0.9770(2) 0.094(3) Uani 1 1 d . . . . .
H3F H 0.112415 0.560658 1.001985 0.113 Uiso 1 1 calc R U . . .
C6C C 0.0284(4) 0.5481(5) 0.9076(2) 0.088(2) Uani 1 1 d . . . . .
H6C H 0.011407 0.559848 0.932143 0.105 Uiso 1 1 calc R U . . .
C4E C 0.3309(5) 0.6261(6) 0.8086(3) 0.146(5) Uani 1 1 d D . . . .
H4E H 0.359933 0.613913 0.790675 0.175 Uiso 1 1 calc R U . . .
C2A C -0.0440(4) 0.6434(6) 0.8288(2) 0.132(4) Uani 1 1 d D . . . .
H2A H -0.019910 0.613910 0.819135 0.158 Uiso 1 1 calc R U . . .
C1D C 0.2152(4) 0.7226(5) 0.9341(2) 0.107(3) Uani 1 1 d D . . . .
C3C C 0.0755(4) 0.5143(5) 0.8347(2) 0.104(3) Uani 1 1 d . . . . .
H3C H 0.090156 0.502776 0.809355 0.125 Uiso 1 1 calc R U . . .
C5A C -0.1191(5) 0.7254(7) 0.8546(4) 0.168(5) Uani 1 1 d D . . . .
H5A H -0.144738 0.753306 0.864653 0.201 Uiso 1 1 calc R U . . .
C5F C 0.1734(4) 0.5087(5) 0.9228(2) 0.101(3) Uani 1 1 d . . . . .
H5F H 0.184707 0.473420 0.911376 0.121 Uiso 1 1 calc R U . . .
C3B C -0.0373(4) 0.6740(4) 0.9958(3) 0.108(3) Uani 1 1 d D . . . .
H3B H -0.069462 0.657947 1.008894 0.130 Uiso 1 1 calc R U . . .
C5D C 0.2161(5) 0.8129(6) 0.9678(3) 0.140(4) Uani 1 1 d D . . . .
H5D H 0.206813 0.852300 0.967953 0.169 Uiso 1 1 calc R U . . .
C4F C 0.1440(4) 0.5088(5) 0.9587(2) 0.105(3) Uani 1 1 d . . . . .
C1F C 0.1748(4) 0.6099(5) 0.9203(2) 0.095(3) Uani 1 1 d . . . . .
C2B C -0.0263(4) 0.6597(4) 0.9574(2) 0.101(3) Uani 1 1 d D . . . .
H2B H -0.050864 0.634289 0.943514 0.122 Uiso 1 1 calc R U . . .
C2E C 0.2372(4) 0.6563(4) 0.8191(2) 0.104(3) Uani 1 1 d D . . . .
H2E H 0.200651 0.665510 0.808720 0.124 Uiso 1 1 calc R U . . .
C1B C 0.0219(3) 0.6825(4) 0.9378(2) 0.091(2) Uani 1 1 d D . . . .
C2C C 0.0715(4) 0.5709(4) 0.84354(18) 0.082(2) Uani 1 1 d . . . . .
H2C H 0.085412 0.598324 0.824963 0.099 Uiso 1 1 calc R U . . .
C3E C 0.2796(4) 0.6397(4) 0.7930(3) 0.116(3) Uani 1 1 d D . . . .
H3E H 0.272940 0.637848 0.764848 0.139 Uiso 1 1 calc R U . . .
C4B C -0.0025(5) 0.7117(5) 1.0167(3) 0.134(4) Uani 1 1 d D . . . .
H4B H -0.011141 0.721254 1.043721 0.160 Uiso 1 1 calc R U . . .
C5C C 0.0347(4) 0.4935(5) 0.8990(2) 0.096(3) Uani 1 1 d . . . . .
H5C H 0.022921 0.466075 0.918338 0.115 Uiso 1 1 calc R U . . .
C3A C -0.0967(5) 0.6558(8) 0.8105(3) 0.179(6) Uani 1 1 d D . . . .
H3A H -0.107185 0.634062 0.787627 0.215 Uiso 1 1 calc R U . . .
C2F C 0.1486(4) 0.6081(5) 0.9585(3) 0.100(3) Uani 1 1 d . . . . .
H2F H 0.142232 0.643131 0.972003 0.120 Uiso 1 1 calc R U . . .
C4A C -0.1331(6) 0.6957(7) 0.8229(4) 0.173(6) Uani 1 1 d D . . . .
H4A H -0.167967 0.702302 0.809156 0.207 Uiso 1 1 calc R U . . .
C6A C -0.0660(4) 0.7166(5) 0.8744(3) 0.126(3) Uani 1 1 d D . . . .
H6A H -0.055854 0.739046 0.897044 0.152 Uiso 1 1 calc R U . . .
C5B C 0.0450(5) 0.7356(5) 0.9981(3) 0.126(4) Uani 1 1 d D . . . .
H5B H 0.068754 0.761634 1.012185 0.152 Uiso 1 1 calc R U . . .
C6B C 0.0567(4) 0.7206(5) 0.9587(2) 0.112(3) Uani 1 1 d D . . . .
H6B H 0.089002 0.736566 0.945682 0.134 Uiso 1 1 calc R U . . .
C4D C 0.2458(5) 0.7900(6) 1.0000(3) 0.149(4) Uani 1 1 d D . . . .
H4D H 0.253914 0.812613 1.022944 0.179 Uiso 1 1 calc R U . . .
C5E C 0.3437(5) 0.6288(7) 0.8491(3) 0.164(6) Uani 1 1 d D . . . .
H5E H 0.381058 0.621227 0.858623 0.196 Uiso 1 1 calc R U . . .
C6E C 0.2992(4) 0.6434(6) 0.8760(3) 0.139(4) Uani 1 1 d D . . . .
H6E H 0.305441 0.641812 0.904142 0.167 Uiso 1 1 calc R U . . .
C2D C 0.2464(4) 0.6996(5) 0.9659(3) 0.119(3) Uani 1 1 d D . . . .
H2D H 0.255967 0.660288 0.965393 0.143 Uiso 1 1 calc R U . . .
C3D C 0.2640(4) 0.7328(7) 0.9984(3) 0.145(4) Uani 1 1 d D . . . .
H3D H 0.287597 0.717291 1.018855 0.174 Uiso 1 1 calc R U . . .
C40 C 0.3029(4) 0.8934(5) 0.7607(3) 0.106(3) Uani 1 1 d . . . . .
H40 H 0.306264 0.903795 0.733258 0.127 Uiso 1 1 calc R U . . .
C2 C 0.2535(4) 0.8418(4) 0.8119(2) 0.083(2) Uani 1 1 d . . . . .
C43 C 0.2903(4) 0.8649(4) 0.8404(2) 0.090(2) Uani 1 1 d . . . . .
H43 H 0.286603 0.854821 0.867889 0.108 Uiso 1 1 calc R U . . .
C44 C 0.3827(5) 0.9558(4) 0.7764(2) 0.092(2) Uani 1 1 d . . . . .
C39 C 0.2626(4) 0.8549(5) 0.7714(2) 0.118(4) Uani 1 1 d . . . . .
H39 H 0.240407 0.836700 0.751285 0.142 Uiso 1 1 calc R U . . .
C1 C 0.3393(3) 0.9181(4) 0.7886(2) 0.078(2) Uani 1 1 d . . . . .
C42 C 0.3315(4) 0.9018(4) 0.8287(3) 0.098(3) Uani 1 1 d . . . . .
H42 H 0.356080 0.917302 0.848598 0.117 Uiso 1 1 calc R U . . .
C45 C 0.4205(5) 0.9877(5) 0.7663(3) 0.109(3) Uani 1 1 d . . . . .
H45 H 0.450275 1.012774 0.758418 0.130 Uiso 1 1 calc R U . . .
C36 C 0.1712(4) 0.7698(4) 0.8373(2) 0.097(3) Uani 1 1 d . . . . .
C3 C 0.2081(5) 0.8035(5) 0.8257(3) 0.103(3) Uani 1 1 d . . . . .
C1G C 0.0549(4) 0.7662(5) 0.8327(2) 0.105(3) Uani 1 1 d . . . . .
C2G C 0.0210(5) 0.7979(5) 0.8171(3) 0.118(3) Uani 1 1 d . . . . .
C3G C -0.0275(5) 0.8344(5) 0.8001(3) 0.126(3) Uani 1 1 d D . . . .
C4G C -0.0596(7) 0.8119(7) 0.7696(4) 0.174(6) Uani 1 1 d D . . . .
H4G H -0.054715 0.773146 0.762016 0.209 Uiso 1 1 calc R U . . .
C8G C -0.0446(7) 0.8812(7) 0.8178(4) 0.174(5) Uani 1 1 d D . . . .
H8G H -0.025023 0.893898 0.841161 0.209 Uiso 1 1 calc R U . . .
O2J O 0.1266(3) 0.4077(3) 0.95629(18) 0.119(2) Uani 1 1 d . U . . .
O2I O 0.0491(4) 0.3972(4) 0.81622(17) 0.157(4) Uani 1 1 d D U . . .
N3I N 0.0879(5) 0.3752(5) 0.8788(3) 0.158(4) Uani 1 1 d D U . . .
H3I H 0.095083 0.386454 0.903553 0.190 Uiso 1 1 calc R U . . .
N3J N 0.1072(4) 0.4537(4) 1.0148(2) 0.120(3) Uani 1 1 d D U . . .
H3J H 0.106979 0.485838 1.028436 0.144 Uiso 1 1 calc R U . . .
C1J C 0.1265(4) 0.4529(5) 0.9757(3) 0.104(3) Uani 1 1 d . U . . .
C1I C 0.0641(5) 0.4128(5) 0.8506(3) 0.138(4) Uani 1 1 d D U . . .
C6G C -0.1208(7) 0.8922(7) 0.7701(4) 0.173(5) Uani 1 1 d D . . . .
C5G C -0.0988(7) 0.8453(8) 0.7498(5) 0.196(7) Uani 1 1 d D . . . .
H5G H -0.110427 0.836588 0.723183 0.236 Uiso 1 1 calc R U . . .
C7G C -0.0915(8) 0.9140(8) 0.8032(5) 0.202(7) Uani 1 1 d D . . . .
H7G H -0.102192 0.948956 0.815485 0.242 Uiso 1 1 calc R U . . .
C6F C 0.1865(4) 0.5572(5) 0.9037(2) 0.092(3) Uani 1 1 d . . . . .
H6F H 0.204251 0.555315 0.878046 0.111 Uiso 1 1 calc R U . . .
O6J O 0.0013(4) 0.4067(4) 0.9887(3) 0.189(4) Uani 1 1 d D U . . .
O7J O 0.0392(5) 0.3217(5) 1.0092(3) 0.172(4) Uani 1 1 d D U . . .
C4J C 0.0876(6) 0.4030(5) 1.0329(3) 0.136(4) Uani 1 1 d D U . . .
H4J H 0.119535 0.374822 1.033727 0.164 Uiso 1 1 calc R U . . .
C5J C 0.0387(6) 0.3782(6) 1.0074(4) 0.138(4) Uani 1 1 d D U . . .
C4I C 0.1008(8) 0.3154(7) 0.8659(5) 0.210(3) Uani 1 1 d D U . . .
H4I H 0.081250 0.307179 0.839812 0.252 Uiso 1 1 calc R U . . .
O7I O 0.0397(6) 0.2975(5) 0.9263(4) 0.210(3) Uani 1 1 d D U . . .
C8J C -0.0059(7) 0.2965(6) 0.9915(4) 0.160(5) Uani 1 1 d D U . . .
H8JA H -0.032518 0.325532 0.980885 0.192 Uiso 1 1 calc R U . . .
H8JB H -0.026627 0.272515 1.011188 0.192 Uiso 1 1 calc R U . . .
C8I C 0.0173(8) 0.2600(7) 0.9575(4) 0.184(6) Uani 1 1 d D U . . .
H8IA H 0.047995 0.234927 0.967689 0.221 Uiso 1 1 calc R U . . .
H8IB H -0.013304 0.235775 0.946332 0.221 Uiso 1 1 calc R U . . .
C5I C 0.0757(8) 0.2757(8) 0.9000(5) 0.210(3) Uani 1 1 d D U . . .
O6I O 0.1005(6) 0.2275(5) 0.8998(4) 0.210(3) Uani 1 1 d D U . . .
C11I C 0.1822(8) 0.3428(7) 0.8266(4) 0.178(6) Uani 1 1 d D U . . .
H11A H 0.223466 0.338607 0.823545 0.268 Uiso 1 1 calc R U . . .
H11B H 0.163074 0.329158 0.802272 0.268 Uiso 1 1 calc R U . . .
H11C H 0.172802 0.382950 0.831000 0.268 Uiso 1 1 calc R U . . .
C9I C 0.1632(7) 0.3095(6) 0.8609(4) 0.167(5) Uani 1 1 d D U . . .
H9I H 0.169579 0.268781 0.853261 0.200 Uiso 1 1 calc R U . . .
C10I C 0.2030(8) 0.3206(9) 0.8967(5) 0.230(8) Uani 1 1 d D U . . .
H10A H 0.190267 0.298185 0.919871 0.344 Uiso 1 1 calc R U . . .
H10B H 0.241888 0.309487 0.889493 0.344 Uiso 1 1 calc R U . . .
H10C H 0.202155 0.361168 0.903522 0.344 Uiso 1 1 calc R U . . .
C10J C 0.0355(8) 0.3669(8) 1.0907(6) 0.229(8) Uani 1 1 d D U . . .
H10D H 0.001433 0.362742 1.073911 0.343 Uiso 1 1 calc R U . . .
H10E H 0.058737 0.332375 1.088697 0.343 Uiso 1 1 calc R U . . .
H10F H 0.024095 0.372819 1.118718 0.343 Uiso 1 1 calc R U . . .
C9J C 0.0695(6) 0.4172(6) 1.0765(3) 0.148(4) Uani 1 1 d D U . . .
H9J H 0.045526 0.452397 1.076906 0.178 Uiso 1 1 calc R U . . .
C11J C 0.1237(7) 0.4260(7) 1.1017(4) 0.186(6) Uani 1 1 d D U . . .
H11D H 0.144613 0.459096 1.091554 0.279 Uiso 1 1 calc R U . . .
H11E H 0.113127 0.432480 1.129859 0.279 Uiso 1 1 calc R U . . .
H11F H 0.147769 0.392036 1.099838 0.279 Uiso 1 1 calc R U . . .
C10G C -0.2165(8) 0.9485(11) 0.7333(7) 0.277(12) Uani 1 1 d D . . . .
H10G H -0.248480 0.965503 0.720607 0.333 Uiso 1 1 calc R U . . .
C9G C -0.1721(8) 0.9251(9) 0.7508(8) 0.240(9) Uani 1 1 d D . . . .

loop_
_atom_site_aniso_label
_atom_site_aniso_U_11
_atom_site_aniso_U_22
_atom_site_aniso_U_33
_atom_site_aniso_U_23
_atom_site_aniso_U_13
_atom_site_aniso_U_12
Pt01 0.0785(2) 0.1061(3) 0.06886(16) -0.00778(17) 0.00127(16) -0.01324(17)
P1 0.0740(13) 0.1192(18) 0.0627(10) 0.0041(11) -0.0046(10) -0.0069(11)
P2 0.0797(14) 0.1228(19) 0.0638(11) -0.0198(12) -0.0010(10) -0.0083(12)
C1C 0.074(5) 0.114(6) 0.051(4) 0.016(4) -0.002(3) -0.028(4)
C4C 0.161(9) 0.110(7) 0.042(4) 0.016(4) -0.016(5) -0.011(6)
C1A 0.077(5) 0.150(8) 0.076(4) 0.050(5) -0.013(4) -0.010(4)
C1E 0.084(5) 0.113(6) 0.075(4) -0.016(4) 0.009(4) -0.012(4)
C6D 0.086(6) 0.167(7) 0.101(6) -0.042(6) 0.014(4) -0.016(6)
C3F 0.107(7) 0.131(8) 0.045(4) -0.010(5) -0.005(4) 0.033(6)
C6C 0.082(6) 0.119(8) 0.061(4) -0.003(5) -0.014(4) -0.003(5)
C4E 0.098(6) 0.227(14) 0.113(6) -0.052(8) 0.029(5) 0.006(7)
C2A 0.077(6) 0.261(12) 0.058(4) 0.015(5) -0.004(4) -0.010(6)
C1D 0.072(5) 0.163(7) 0.085(5) -0.034(5) 0.006(4) -0.028(6)
C3C 0.131(8) 0.138(9) 0.043(4) -0.016(5) 0.003(4) -0.039(6)
C5A 0.092(7) 0.251(15) 0.160(10) 0.061(9) -0.014(7) 0.002(7)
C5F 0.130(8) 0.109(7) 0.063(5) -0.009(5) -0.002(5) 0.021(6)
C3B 0.096(6) 0.140(8) 0.089(5) -0.006(5) 0.022(4) 0.021(5)
C5D 0.106(8) 0.177(9) 0.138(8) -0.063(7) 0.014(6) -0.037(7)
C4F 0.143(8) 0.130(9) 0.043(4) 0.014(5) -0.019(4) 0.004(6)
C1F 0.092(6) 0.141(8) 0.053(4) -0.007(5) -0.011(4) 0.018(6)
C2B 0.079(5) 0.140(8) 0.084(4) -0.004(5) 0.008(4) 0.005(5)
C2E 0.094(6) 0.142(8) 0.075(4) -0.021(5) 0.002(4) 0.019(5)
C1B 0.072(5) 0.129(7) 0.072(4) -0.002(4) 0.005(3) 0.015(4)
C2C 0.105(6) 0.106(7) 0.036(3) -0.005(4) 0.005(3) -0.023(5)
C3E 0.100(6) 0.153(9) 0.093(5) -0.024(5) 0.028(4) -0.016(6)
C4B 0.130(8) 0.180(10) 0.091(6) -0.041(6) 0.040(5) -0.004(7)
C5C 0.127(7) 0.110(7) 0.049(4) 0.020(4) -0.013(4) -0.048(6)
C3A 0.090(8) 0.360(18) 0.087(7) 0.025(9) -0.026(6) 0.007(8)
C2F 0.085(6) 0.140(9) 0.074(5) -0.038(6) -0.015(4) 0.004(6)
C4A 0.109(9) 0.291(17) 0.119(9) 0.073(8) -0.024(7) 0.006(8)
C6A 0.112(7) 0.127(8) 0.140(8) 0.046(6) -0.024(5) 0.000(5)
C5B 0.128(8) 0.156(10) 0.095(5) -0.034(6) 0.028(5) 0.000(6)
C6B 0.091(6) 0.167(9) 0.078(4) -0.027(5) 0.005(4) -0.004(5)
C4D 0.123(9) 0.226(11) 0.097(6) -0.065(8) 0.027(5) -0.046(8)
C5E 0.097(7) 0.276(17) 0.119(6) -0.039(9) 0.007(5) 0.032(9)
C6E 0.091(6) 0.231(13) 0.096(6) -0.031(7) -0.003(4) 0.015(7)
C2D 0.080(6) 0.186(9) 0.092(5) -0.019(5) 0.007(4) -0.032(5)
C3D 0.090(7) 0.249(12) 0.098(6) -0.042(7) -0.009(5) -0.015(8)
C40 0.111(8) 0.138(9) 0.068(5) -0.005(5) -0.010(5) -0.015(6)
C2 0.077(5) 0.090(6) 0.081(5) -0.013(4) 0.006(4) -0.009(4)
C43 0.079(6) 0.121(7) 0.071(4) -0.007(4) -0.008(4) -0.023(5)
C44 0.099(7) 0.111(7) 0.066(4) 0.009(4) -0.023(5) 0.005(6)
C39 0.115(9) 0.167(10) 0.073(5) -0.039(6) 0.024(5) -0.052(7)
C1 0.070(5) 0.097(6) 0.069(4) 0.003(4) -0.001(4) -0.008(4)
C42 0.091(6) 0.122(8) 0.081(5) -0.027(5) -0.017(4) -0.022(5)
C45 0.106(7) 0.126(8) 0.093(6) 0.029(6) -0.033(5) -0.032(6)
C36 0.114(8) 0.097(7) 0.079(5) -0.014(5) 0.002(5) -0.027(5)
C3 0.111(8) 0.116(8) 0.082(5) -0.029(5) -0.009(5) -0.004(6)
C1G 0.089(6) 0.150(9) 0.076(5) 0.000(5) -0.009(4) -0.018(5)
C2G 0.101(7) 0.129(8) 0.124(8) 0.026(6) -0.012(5) -0.030(5)
C3G 0.112(8) 0.143(9) 0.123(8) 0.017(6) 0.007(5) -0.007(5)
C4G 0.164(12) 0.179(12) 0.179(12) 0.002(8) -0.057(9) 0.023(9)
C8G 0.206(14) 0.163(11) 0.152(10) 0.010(8) 0.013(9) 0.038(9)
O2J 0.165(7) 0.125(6) 0.067(3) 0.021(3) 0.006(4) 0.015(5)
O2I 0.259(9) 0.159(7) 0.053(3) -0.002(4) -0.017(4) -0.087(6)
N3I 0.218(9) 0.156(6) 0.101(6) 0.029(5) -0.002(6) -0.035(6)
N3J 0.145(7) 0.147(7) 0.067(4) 0.036(4) 0.001(4) 0.040(5)
C1J 0.117(7) 0.128(8) 0.068(5) 0.003(5) 0.002(4) 0.019(6)
C1I 0.167(9) 0.141(9) 0.106(7) -0.012(7) 0.002(7) -0.028(7)
C6G 0.188(12) 0.193(13) 0.138(10) 0.021(8) 0.038(7) 0.040(9)
C5G 0.179(14) 0.232(16) 0.177(12) -0.027(10) -0.045(10) 0.083(11)
C7G 0.231(16) 0.206(16) 0.169(12) -0.008(10) -0.001(10) 0.074(11)
C6F 0.094(6) 0.128(8) 0.055(4) 0.003(5) -0.001(4) 0.011(5)
O6J 0.135(7) 0.183(9) 0.250(10) 0.129(8) 0.032(7) 0.037(6)
O7J 0.171(8) 0.177(8) 0.169(7) 0.061(6) 0.007(6) 0.006(6)
C4J 0.151(9) 0.127(8) 0.131(8) 0.036(7) 0.019(7) 0.042(7)
C5J 0.146(9) 0.140(9) 0.129(8) 0.055(7) 0.032(7) -0.001(8)
C4I 0.268(6) 0.171(5) 0.190(5) 0.025(4) -0.009(4) -0.020(5)
O7I 0.268(6) 0.171(5) 0.190(5) 0.025(4) -0.009(4) -0.020(5)
C8J 0.187(11) 0.150(10) 0.143(9) 0.039(8) -0.006(8) -0.019(8)
C8I 0.223(12) 0.166(10) 0.163(9) 0.052(9) -0.005(9) -0.032(9)
C5I 0.268(6) 0.171(5) 0.190(5) 0.025(4) -0.009(4) -0.020(5)
O6I 0.268(6) 0.171(5) 0.190(5) 0.025(4) -0.009(4) -0.020(5)
C11I 0.241(16) 0.159(12) 0.135(10) -0.007(9) 0.006(10) 0.006(11)
C9I 0.246(11) 0.141(9) 0.113(7) -0.009(7) -0.016(8) 0.006(8)
C10I 0.279(17) 0.212(15) 0.198(13) -0.034(12) -0.069(12) 0.038(14)
C10J 0.187(14) 0.241(15) 0.257(17) 0.039(13) 0.038(13) -0.034(11)
C9J 0.156(9) 0.184(9) 0.104(7) 0.054(7) 0.019(7) 0.029(7)
C11J 0.210(14) 0.242(15) 0.106(8) 0.050(9) -0.018(9) 0.021(12)
C10G 0.131(14) 0.34(3) 0.36(3) 0.10(2) 0.038(15) 0.049(16)
C9G 0.175(16) 0.24(2) 0.30(2) -0.002(18) -0.021(14) 0.049(13)

loop_
_atom_type_symbol
_atom_type_description
_atom_type_scat_dispersion_real
_atom_type_scat_dispersion_imag
_atom_type_scat_source
C C 0.0033 0.0016 'International Tables Vol C Tables 4.2.6.8 and 6.1.1.4'
H H 0.0000 0.0000 'International Tables Vol C Tables 4.2.6.8 and 6.1.1.4'
N N 0.0061 0.0033 'International Tables Vol C Tables 4.2.6.8 and 6.1.1.4'
O O 0.0106 0.0060 'International Tables Vol C Tables 4.2.6.8 and 6.1.1.4'
P P 0.1023 0.0942 'International Tables Vol C Tables 4.2.6.8 and 6.1.1.4'
Pt Pt -1.7033 8.3905 'International Tables Vol C Tables 4.2.6.8 and 6.1.1.4'

loop_
_geom_angle_atom_site_label_1
_geom_angle_atom_site_label_2
_geom_angle_atom_site_label_3
_geom_angle
_geom_angle_site_symmetry_1
_geom_angle_site_symmetry_3
_geom_angle_publ_flag
P1 Pt01 P2 99.15(8) . . ?
C36 Pt01 P1 174.3(3) . . ?
C36 Pt01 P2 86.5(3) . . ?
C36 Pt01 C1G 87.7(4) . . ?
C1G Pt01 P1 86.6(3) . . ?
C1G Pt01 P2 172.9(3) . . ?
C1C P1 Pt01 114.5(3) . . ?
C1C P1 C1A 98.9(4) . . ?
C1A P1 Pt01 115.9(3) . . ?
C1B P1 Pt01 113.3(3) . . ?
C1B P1 C1C 110.4(4) . . ?
C1B P1 C1A 102.3(4) . . ?
C1E P2 Pt01 111.7(3) . . ?
C1E P2 C1D 108.0(4) . . ?
C1E P2 C1F 104.1(4) . . ?
C1D P2 Pt01 110.3(4) . . ?
C1F P2 Pt01 118.5(3) . . ?
C1F P2 C1D 103.6(4) . . ?
C6C C1C P1 123.4(6) . . ?
C2C C1C P1 116.6(6) . . ?
C2C C1C C6C 120.0(9) . . ?
C3C C4C C5C 117.3(9) . . ?
C3C C4C C1I 118.4(8) . . ?
C5C C4C C1I 124.2(8) . . ?
C2A C1A P1 120.6(8) . . ?
C2A C1A C6A 121.0(9) . . ?
C6A C1A P1 118.4(8) . . ?
C2E C1E P2 120.0(6) . . ?
C6E C1E P2 121.3(6) . . ?
C6E C1E C2E 118.1(8) . . ?
C1D C6D H6D 120.3 . . ?
C1D C6D C5D 119.5(11) . . ?
C5D C6D H6D 120.3 . . ?
C4F C3F H3F 120.9 . . ?
C2F C3F H3F 120.9 . . ?
C2F C3F C4F 118.1(8) . . ?
C1C C6C H6C 120.9 . . ?
C5C C6C C1C 118.3(8) . . ?
C5C C6C H6C 120.9 . . ?
C3E C4E H4E 118.0 . . ?
C3E C4E C5E 123.9(10) . . ?
C5E C4E H4E 118.0 . . ?
C1A C2A H2A 122.0 . . ?
C1A C2A C3A 116.0(11) . . ?
C3A C2A H2A 122.0 . . ?
C6D C1D P2 120.3(8) . . ?
C6D C1D C2D 119.4(9) . . ?
C2D C1D P2 119.8(9) . . ?
C4C C3C H3C 119.6 . . ?
C2C C3C C4C 120.9(7) . . ?
C2C C3C H3C 119.6 . . ?
C4A C5A H5A 119.5 . . ?
C4A C5A C6A 121.0(14) . . ?
C6A C5A H5A 119.5 . . ?
C4F C5F H5F 119.2 . . ?
C6F C5F H5F 119.2 . . ?
C6F C5F C4F 121.7(9) . . ?
C2B C3B H3B 119.4 . . ?
C2B C3B C4B 121.3(9) . . ?
C4B C3B H3B 119.4 . . ?
C6D C5D H5D 119.3 . . ?
C4D C5D C6D 121.3(12) . . ?
C4D C5D H5D 119.3 . . ?
C3F C4F C5F 119.4(10) . . ?
C3F C4F C1J 122.8(9) . . ?
C5F C4F C1J 117.8(10) . . ?
C2F C1F P2 122.0(8) . . ?
C6F C1F P2 123.1(6) . . ?
C6F C1F C2F 114.8(10) . . ?
C3B C2B H2B 120.1 . . ?
C3B C2B C1B 119.9(9) . . ?
C1B C2B H2B 120.1 . . ?
C1E C2E H2E 119.1 . . ?
C3E C2E C1E 121.7(9) . . ?
C3E C2E H2E 119.1 . . ?
C2B C1B P1 122.6(7) . . ?
C6B C1B P1 118.6(6) . . ?
C6B C1B C2B 118.8(8) . . ?
C1C C2C H2C 119.7 . . ?
C3C C2C C1C 120.6(8) . . ?
C3C C2C H2C 119.7 . . ?
C4E C3E C2E 118.0(9) . . ?
C4E C3E H3E 121.0 . . ?
C2E C3E H3E 121.0 . . ?
C3B C4B H4B 119.8 . . ?
C5B C4B C3B 120.4(8) . . ?
C5B C4B H4B 119.8 . . ?
C4C C5C H5C 118.6 . . ?
C6C C5C C4C 122.8(8) . . ?
C6C C5C H5C 118.6 . . ?
C2A C3A H3A 117.4 . . ?
C4A C3A C2A 125.2(13) . . ?
C4A C3A H3A 117.4 . . ?
C3F C2F C1F 124.1(10) . . ?
C3F C2F H2F 118.0 . . ?
C1F C2F H2F 118.0 . . ?
C5A C4A C3A 117.6(13) . . ?
C5A C4A H4A 121.2 . . ?
C3A C4A H4A 121.2 . . ?
C1A C6A C5A 119.2(12) . . ?
C1A C6A H6A 120.4 . . ?
C5A C6A H6A 120.4 . . ?
C4B C5B H5B 120.8 . . ?
C6B C5B C4B 118.4(10) . . ?
C6B C5B H5B 120.8 . . ?
C1B C6B H6B 119.4 . . ?
C5B C6B C1B 121.2(9) . . ?
C5B C6B H6B 119.4 . . ?
C5D C4D H4D 120.2 . . ?
C5D C4D C3D 119.6(11) . . ?
C3D C4D H4D 120.2 . . ?
C4E C5E H5E 121.1 . . ?
C4E C5E C6E 117.8(10) . . ?
C6E C5E H5E 121.1 . . ?
C1E C6E C5E 120.2(9) . . ?
C1E C6E H6E 119.9 . . ?
C5E C6E H6E 119.9 . . ?
C1D C2D H2D 119.1 . . ?
C3D C2D C1D 121.8(12) . . ?
C3D C2D H2D 119.1 . . ?
C4D C3D H3D 120.9 . . ?
C2D C3D C4D 118.1(11) . . ?
C2D C3D H3D 120.9 . . ?
C39 C40 H40 118.8 . . ?
C39 C40 C1 122.3(8) . . ?
C1 C40 H40 118.8 . . ?
C43 C2 C39 118.4(8) . . ?
C43 C2 C3 118.5(7) . . ?
C39 C2 C3 123.1(8) . . ?
C2 C43 H43 120.1 . . ?
C42 C43 C2 119.9(8) . . ?
C42 C43 H43 120.1 . . ?
C45 C44 C1 178.9(10) . . ?
C40 C39 C2 120.4(8) . . ?
C40 C39 H39 119.8 . . ?
C2 C39 H39 119.8 . . ?
C40 C1 C44 121.1(7) . . ?
C40 C1 C42 116.1(8) . . ?
C42 C1 C44 122.7(7) . . ?
C43 C42 C1 122.7(7) . . ?
C43 C42 H42 118.6 . . ?
C1 C42 H42 118.6 . . ?
C44 C45 H45 180.0 . . ?
C3 C36 Pt01 174.4(7) . . ?
C36 C3 C2 177.8(12) . . ?
C2G C1G Pt01 175.0(10) . . ?
C1G C2G C3G 173.2(10) . . ?
C4G C3G C2G 117.8(12) . . ?
C8G C3G C2G 122.1(12) . . ?
C8G C3G C4G 119.2(13) . . ?
C3G C4G H4G 120.0 . . ?
C3G C4G C5G 120.1(14) . . ?
C5G C4G H4G 120.0 . . ?
C3G C8G H8G 118.8 . . ?
C3G C8G C7G 122.4(15) . . ?
C7G C8G H8G 118.8 . . ?
C1I N3I H3I 120.8 . . ?
C1I N3I C4I 118.5(11) . . ?
C4I N3I H3I 120.8 . . ?
C1J N3J H3J 120.0 . . ?
C1J N3J C4J 119.9(10) . . ?
C4J N3J H3J 120.0 . . ?
O2J C1J C4F 123.7(8) . . ?
O2J C1J N3J 120.3(10) . . ?
N3J C1J C4F 116.0(10) . . ?
O2I C1I C4C 119.4(11) . . ?
O2I C1I N3I 122.6(11) . . ?
N3I C1I C4C 118.0(9) . . ?
C5G C6G C7G 119.4(15) . . ?
C5G C6G C9G 118.4(15) . . ?
C7G C6G C9G 121.4(15) . . ?
C4G C5G C6G 117.9(14) . . ?
C4G C5G H5G 121.1 . . ?
C6G C5G H5G 121.1 . . ?
C8G C7G H7G 121.6 . . ?
C6G C7G C8G 116.7(15) . . ?
C6G C7G H7G 121.6 . . ?
C5F C6F C1F 121.6(8) . . ?
C5F C6F H6F 119.2 . . ?
C1F C6F H6F 119.2 . . ?
C5J O7J C8J 114.3(12) . . ?
N3J C4J H4J 108.9 . . ?
N3J C4J C5J 108.9(9) . . ?
N3J C4J C9J 107.9(10) . . ?
C5J C4J H4J 108.9 . . ?
C5J C4J C9J 113.2(10) . . ?
C9J C4J H4J 108.9 . . ?
O6J C5J O7J 123.7(13) . . ?
O6J C5J C4J 126.1(14) . . ?
O7J C5J C4J 110.1(12) . . ?
N3I C4I H4I 109.8 . . ?
N3I C4I C5I 105.8(13) . . ?
C5I C4I H4I 109.8 . . ?
C9I C4I N3I 108.6(14) . . ?
C9I C4I H4I 109.8 . . ?
C9I C4I C5I 113.1(14) . . ?
C5I O7I C8I 117.9(14) . . ?
O7J C8J H8JA 110.4 . . ?
O7J C8J H8JB 110.4 . . ?
O7J C8J C8I 106.7(14) . . ?
H8JA C8J H8JB 108.6 . . ?
C8I C8J H8JA 110.4 . . ?
C8I C8J H8JB 110.4 . . ?
O7I C8I C8J 108.7(12) . . ?
O7I C8I H8IA 110.0 . . ?
O7I C8I H8IB 110.0 . . ?
C8J C8I H8IA 110.0 . . ?
C8J C8I H8IB 110.0 . . ?
H8IA C8I H8IB 108.3 . . ?
O7I C5I C4I 118.9(16) . . ?
O6I C5I C4I 110.6(16) . . ?
O6I C5I O7I 129.9(17) . . ?
H11A C11I H11B 109.5 . . ?
H11A C11I H11C 109.5 . . ?
H11B C11I H11C 109.5 . . ?
C9I C11I H11A 109.5 . . ?
C9I C11I H11B 109.5 . . ?
C9I C11I H11C 109.5 . . ?
C4I C9I H9I 105.5 . . ?
C4I C9I C10I 120.0(15) . . ?
C11I C9I C4I 109.9(14) . . ?
C11I C9I H9I 105.5 . . ?
C11I C9I C10I 109.2(14) . . ?
C10I C9I H9I 105.5 . . ?
C9I C10I H10A 109.5 . . ?
C9I C10I H10B 109.5 . . ?
C9I C10I H10C 109.5 . . ?
H10A C10I H10B 109.5 . . ?
H10A C10I H10C 109.5 . . ?
H10B C10I H10C 109.5 . . ?
H10D C10J H10E 109.5 . . ?
H10D C10J H10F 109.5 . . ?
H10E C10J H10F 109.5 . . ?
C9J C10J H10D 109.5 . . ?
C9J C10J H10E 109.5 . . ?
C9J C10J H10F 109.5 . . ?
C4J C9J H9J 110.3 . . ?
C10J C9J C4J 105.7(12) . . ?
C10J C9J H9J 110.3 . . ?
C10J C9J C11J 111.9(13) . . ?
C11J C9J C4J 108.2(11) . . ?
C11J C9J H9J 110.3 . . ?
C9J C11J H11D 109.5 . . ?
C9J C11J H11E 109.5 . . ?
C9J C11J H11F 109.5 . . ?
H11D C11J H11E 109.5 . . ?
H11D C11J H11F 109.5 . . ?
H11E C11J H11F 109.5 . . ?
C9G C10G H10G 180.0 . . ?
C10G C9G C6G 175(3) . . ?

loop_
_geom_bond_atom_site_label_1
_geom_bond_atom_site_label_2
_geom_bond_distance
_geom_bond_site_symmetry_2
_geom_bond_publ_flag
Pt01 P1 2.311(2) . ?
Pt01 P2 2.315(2) . ?
Pt01 C36 1.952(10) . ?
Pt01 C1G 1.996(11) . ?
P1 C1C 1.841(9) . ?
P1 C1A 1.847(8) . ?
P1 C1B 1.817(8) . ?
P2 C1E 1.803(8) . ?
P2 C1D 1.820(9) . ?
P2 C1F 1.807(11) . ?
C1C C6C 1.416(11) . ?
C1C C2C 1.376(10) . ?
C4C C3C 1.371(12) . ?
C4C C5C 1.434(12) . ?
C4C C1I 1.486(13) . ?
C1A C2A 1.338(13) . ?
C1A C6A 1.364(13) . ?
C1E C2E 1.421(10) . ?
C1E C6E 1.383(12) . ?
C6D H6D 0.9500 . ?
C6D C1D 1.383(13) . ?
C6D C5D 1.394(12) . ?
C3F H3F 0.9500 . ?
C3F C4F 1.367(13) . ?
C3F C2F 1.354(14) . ?
C6C H6C 0.9500 . ?
C6C C5C 1.323(12) . ?
C4E H4E 0.9500 . ?
C4E C3E 1.350(13) . ?
C4E C5E 1.382(13) . ?
C2A H2A 0.9500 . ?
C2A C3A 1.409(13) . ?
C1D C2D 1.397(13) . ?
C3C H3C 0.9500 . ?
C3C C2C 1.366(12) . ?
C5A H5A 0.9500 . ?
C5A C4A 1.307(16) . ?
C5A C6A 1.424(13) . ?
C5F H5F 0.9500 . ?
C5F C4F 1.379(12) . ?
C5F C6F 1.339(13) . ?
C3B H3B 0.9500 . ?
C3B C2B 1.345(11) . ?
C3B C4B 1.392(13) . ?
C5D H5D 0.9500 . ?
C5D C4D 1.387(15) . ?
C4F C1J 1.488(15) . ?
C1F C2F 1.411(12) . ?
C1F C6F 1.383(13) . ?
C2B H2B 0.9500 . ?
C2B C1B 1.413(11) . ?
C2E H2E 0.9500 . ?
C2E C3E 1.379(11) . ?
C1B C6B 1.397(12) . ?
C2C H2C 0.9500 . ?
C3E H3E 0.9500 . ?
C4B H4B 0.9500 . ?
C4B C5B 1.391(13) . ?
C5C H5C 0.9500 . ?
C3A H3A 0.9500 . ?
C3A C4A 1.332(16) . ?
C2F H2F 0.9500 . ?
C4A H4A 0.9500 . ?
C6A H6A 0.9500 . ?
C5B H5B 0.9500 . ?
C5B C6B 1.386(11) . ?
C6B H6B 0.9500 . ?
C4D H4D 0.9500 . ?
C4D C3D 1.410(15) . ?
C5E H5E 0.9500 . ?
C5E C6E 1.416(13) . ?
C6E H6E 0.9500 . ?
C2D H2D 0.9500 . ?
C2D C3D 1.395(13) . ?
C3D H3D 0.9500 . ?
C40 H40 0.9500 . ?
C40 C39 1.356(13) . ?
C40 C1 1.388(11) . ?
C2 C43 1.393(11) . ?
C2 C39 1.397(11) . ?
C2 C3 1.469(14) . ?
C43 H43 0.9500 . ?
C43 C42 1.355(12) . ?
C44 C1 1.409(13) . ?
C44 C45 1.209(13) . ?
C39 H39 0.9500 . ?
C1 C42 1.401(12) . ?
C42 H42 0.9500 . ?
C45 H45 0.9500 . ?
C36 C3 1.236(13) . ?
C1G C2G 1.208(14) . ?
C2G C3G 1.532(16) . ?
C3G C4G 1.371(14) . ?
C3G C8G 1.311(14) . ?
C4G H4G 0.9500 . ?
C4G C5G 1.376(15) . ?
C8G H8G 0.9500 . ?
C8G C7G 1.428(16) . ?
O2J C1J 1.243(12) . ?
O2I C1I 1.251(11) . ?
N3I H3I 0.8800 . ?
N3I C1I 1.406(14) . ?
N3I C4I 1.499(16) . ?
N3J H3J 0.8800 . ?
N3J C1J 1.377(11) . ?
N3J C4J 1.413(12) . ?
C6G C5G 1.392(16) . ?
C6G C7G 1.397(17) . ?
C6G C9G 1.569(17) . ?
C5G H5G 0.9500 . ?
C7G H7G 0.9500 . ?
C6F H6F 0.9500 . ?
O6J C5J 1.265(15) . ?
O7J C5J 1.329(15) . ?
O7J C8J 1.349(14) . ?
C4J H4J 1.0000 . ?
C4J C5J 1.542(15) . ?
C4J C9J 1.546(14) . ?
C4I H4I 1.0000 . ?
C4I C5I 1.583(18) . ?
C4I C9I 1.481(17) . ?
O7I C8I 1.459(14) . ?
O7I C5I 1.320(17) . ?
C8J H8JA 0.9900 . ?
C8J H8JB 0.9900 . ?
C8J C8I 1.521(16) . ?
C8I H8IA 0.9900 . ?
C8I H8IB 0.9900 . ?
C5I O6I 1.272(16) . ?
C11I H11A 0.9800 . ?
C11I H11B 0.9800 . ?
C11I H11C 0.9800 . ?
C11I C9I 1.453(18) . ?
C9I H9I 1.0000 . ?
C9I C10I 1.536(14) . ?
C10I H10A 0.9800 . ?
C10I H10B 0.9800 . ?
C10I H10C 0.9800 . ?
C10J H10D 0.9800 . ?
C10J H10E 0.9800 . ?
C10J H10F 0.9800 . ?
C10J C9J 1.501(16) . ?
C9J H9J 1.0000 . ?
C9J C11J 1.538(16) . ?
C11J H11D 0.9800 . ?
C11J H11E 0.9800 . ?
C11J H11F 0.9800 . ?
C10G H10G 0.9500 . ?
C10G C9G 1.314(12) . ?

loop_
_geom_torsion_atom_site_label_1
_geom_torsion_atom_site_label_2
_geom_torsion_atom_site_label_3
_geom_torsion_atom_site_label_4
_geom_torsion
_geom_torsion_site_symmetry_1
_geom_torsion_site_symmetry_2
_geom_torsion_site_symmetry_3
_geom_torsion_site_symmetry_4
_geom_torsion_publ_flag
Pt01 P1 C1C C6C 144.4(6) . . . . ?
Pt01 P1 C1C C2C -38.2(7) . . . . ?
Pt01 P1 C1A C2A 89.2(7) . . . . ?
Pt01 P1 C1A C6A -90.0(7) . . . . ?
Pt01 P1 C1B C2B 172.4(6) . . . . ?
Pt01 P1 C1B C6B -5.6(9) . . . . ?
Pt01 P2 C1E C2E -20.5(8) . . . . ?
Pt01 P2 C1E C6E 168.3(8) . . . . ?
Pt01 P2 C1D C6D -13.2(8) . . . . ?
Pt01 P2 C1D C2D 159.4(6) . . . . ?
Pt01 P2 C1F C2F -79.6(7) . . . . ?
Pt01 P2 C1F C6F 97.1(7) . . . . ?
P1 C1C C6C C5C 177.8(6) . . . . ?
P1 C1C C2C C3C -175.3(7) . . . . ?
P1 C1A C2A C3A -177.3(8) . . . . ?
P1 C1A C6A C5A 178.7(8) . . . . ?
P1 C1B C6B C5B 178.7(9) . . . . ?
P2 C1E C2E C3E -174.9(8) . . . . ?
P2 C1E C6E C5E 177.7(11) . . . . ?
P2 C1D C2D C3D -174.9(7) . . . . ?
P2 C1F C2F C3F 172.5(7) . . . . ?
P2 C1F C6F C5F -176.8(7) . . . . ?
C1C P1 C1A C2A -33.7(8) . . . . ?
C1C P1 C1A C6A 147.1(7) . . . . ?
C1C P1 C1B C2B -57.6(8) . . . . ?
C1C P1 C1B C6B 124.4(8) . . . . ?
C1C C6C C5C C4C -1.6(13) . . . . ?
C4C C3C C2C C1C -3.7(14) . . . . ?
C1A P1 C1C C6C -91.7(7) . . . . ?
C1A P1 C1C C2C 85.8(7) . . . . ?
C1A P1 C1B C2B 46.9(8) . . . . ?
C1A P1 C1B C6B -131.1(8) . . . . ?
C1A C2A C3A C4A -1.4(18) . . . . ?
C1E P2 C1D C6D 109.1(8) . . . . ?
C1E P2 C1D C2D -78.3(7) . . . . ?
C1E P2 C1F C2F 155.6(7) . . . . ?
C1E P2 C1F C6F -27.7(8) . . . . ?
C1E C2E C3E C4E 0.8(14) . . . . ?
C6D C1D C2D C3D -2.2(12) . . . . ?
C6D C5D C4D C3D 5.5(18) . . . . ?
C3F C4F C1J O2J 164.9(9) . . . . ?
C3F C4F C1J N3J -12.2(13) . . . . ?
C6C C1C C2C C3C 2.2(12) . . . . ?
C4E C5E C6E C1E -7(2) . . . . ?
C2A C1A C6A C5A -0.6(15) . . . . ?
C2A C3A C4A C5A -1(2) . . . . ?
C1D P2 C1E C2E -141.9(7) . . . . ?
C1D P2 C1E C6E 46.8(10) . . . . ?
C1D P2 C1F C2F 42.8(8) . . . . ?
C1D P2 C1F C6F -140.5(8) . . . . ?
C1D C6D C5D C4D -3.0(16) . . . . ?
C1D C2D C3D C4D 4.6(14) . . . . ?
C3C C4C C5C C6C 0.2(14) . . . . ?
C3C C4C C1I O2I -43.9(15) . . . . ?
C3C C4C C1I N3I 134.1(11) . . . . ?
C5F C4F C1J O2J -14.8(15) . . . . ?
C5F C4F C1J N3J 168.1(9) . . . . ?
C3B C2B C1B P1 -179.2(7) . . . . ?
C3B C2B C1B C6B -1.2(12) . . . . ?
C3B C4B C5B C6B -0.4(19) . . . . ?
C5D C6D C1D P2 174.0(7) . . . . ?
C5D C6D C1D C2D 1.3(14) . . . . ?
C5D C4D C3D C2D -6.2(17) . . . . ?
C4F C3F C2F C1F 3.8(14) . . . . ?
C4F C5F C6F C1F 4.7(14) . . . . ?
C1F P2 C1E C2E 108.5(7) . . . . ?
C1F P2 C1E C6E -62.8(10) . . . . ?
C1F P2 C1D C6D -141.0(8) . . . . ?
C1F P2 C1D C2D 31.7(8) . . . . ?
C2B C3B C4B C5B -0.2(18) . . . . ?
C2B C1B C6B C5B 0.7(15) . . . . ?
C2E C1E C6E C5E 6.3(18) . . . . ?
C1B P1 C1C C6C 15.1(8) . . . . ?
C1B P1 C1C C2C -167.5(6) . . . . ?
C1B P1 C1A C2A -147.0(7) . . . . ?
C1B P1 C1A C6A 33.8(8) . . . . ?
C2C C1C C6C C5C 0.5(12) . . . . ?
C3E C4E C5E C6E 4(2) . . . . ?
C4B C3B C2B C1B 1.0(14) . . . . ?
C4B C5B C6B C1B 0.1(18) . . . . ?
C5C C4C C3C C2C 2.6(14) . . . . ?
C5C C4C C1I O2I 133.4(11) . . . . ?
C5C C4C C1I N3I -48.7(15) . . . . ?
C2F C3F C4F C5F 1.3(13) . . . . ?
C2F C3F C4F C1J -178.4(9) . . . . ?
C2F C1F C6F C5F 0.1(12) . . . . ?
C4A C5A C6A C1A -1.5(19) . . . . ?
C6A C1A C2A C3A 1.9(13) . . . . ?
C6A C5A C4A C3A 2(2) . . . . ?
C5E C4E C3E C2E -1(2) . . . . ?
C6E C1E C2E C3E -3.4(13) . . . . ?
C40 C1 C42 C43 -1.1(14) . . . . ?
C2 C43 C42 C1 -0.3(15) . . . . ?
C43 C2 C39 C40 -6.1(16) . . . . ?
C44 C1 C42 C43 -179.0(9) . . . . ?
C39 C40 C1 C44 176.8(10) . . . . ?
C39 C40 C1 C42 -1.1(15) . . . . ?
C39 C2 C43 C42 3.9(14) . . . . ?
C1 C40 C39 C2 4.8(17) . . . . ?
C3 C2 C43 C42 -177.8(9) . . . . ?
C3 C2 C39 C40 175.7(10) . . . . ?
C2G C3G C4G C5G -171.8(15) . . . . ?
C2G C3G C8G C7G -176.9(14) . . . . ?
C3G C4G C5G C6G -25(3) . . . . ?
C3G C8G C7G C6G 3(3) . . . . ?
C4G C3G C8G C7G -8(2) . . . . ?
C8G C3G C4G C5G 19(2) . . . . ?
N3I C4I C5I O7I 15(2) . . . . ?
N3I C4I C5I O6I -157.2(15) . . . . ?
N3I C4I C9I C11I -68.6(16) . . . . ?
N3I C4I C9I C10I 59.3(19) . . . . ?
N3J C4J C5J O6J -35.8(15) . . . . ?
N3J C4J C5J O7J 147.3(9) . . . . ?
N3J C4J C9J C10J 165.7(12) . . . . ?
N3J C4J C9J C11J -74.2(13) . . . . ?
C1J N3J C4J C5J -57.4(13) . . . . ?
C1J N3J C4J C9J 179.4(9) . . . . ?
C1I C4C C3C C2C 180.0(9) . . . . ?
C1I C4C C5C C6C -177.1(10) . . . . ?
C1I N3I C4I C5I -132.7(12) . . . . ?
C1I N3I C4I C9I 105.7(15) . . . . ?
C5G C6G C7G C8G -9(3) . . . . ?
C7G C6G C5G C4G 19(3) . . . . ?
C6F C5F C4F C3F -5.5(14) . . . . ?
C6F C5F C4F C1J 174.2(9) . . . . ?
C6F C1F C2F C3F -4.5(13) . . . . ?
O7J C8J C8I O7I -68.6(16) . . . . ?
C4J N3J C1J C4F 177.6(9) . . . . ?
C4J N3J C1J O2J 0.4(15) . . . . ?
C5J O7J C8J C8I 118.3(12) . . . . ?
C5J C4J C9J C10J 45.1(15) . . . . ?
C5J C4J C9J C11J 165.2(12) . . . . ?
C4I N3I C1I C4C -172.0(12) . . . . ?
C4I N3I C1I O2I 5.9(18) . . . . ?
C8J O7J C5J O6J -4.3(17) . . . . ?
C8J O7J C5J C4J 172.7(11) . . . . ?
C8I O7I C5I C4I -179.8(14) . . . . ?
C8I O7I C5I O6I -10(3) . . . . ?
C5I C4I C9I C11I 174.4(13) . . . . ?
C5I C4I C9I C10I -58(2) . . . . ?
C5I O7I C8I C8J 161.1(14) . . . . ?
C9I C4I C5I O7I 133.6(16) . . . . ?
C9I C4I C5I O6I -38(2) . . . . ?
C9J C4J C5J O6J 84.2(13) . . . . ?
C9J C4J C5J O7J -92.7(12) . . . . ?
C9G C6G C5G C4G -170.7(18) . . . . ?
C9G C6G C7G C8G -178.5(18) . . . . ?

loop_
_platon_squeeze_void_nr
_platon_squeeze_void_average_x
_platon_squeeze_void_average_y
_platon_squeeze_void_average_z
_platon_squeeze_void_volume
_platon_squeeze_void_count_electrons
_platon_squeeze_void_content
1 0.049 0.063 -0.003 7578 2412 ' '
2 0.148 0.261 0.443 11 1 ' '
3 0.239 0.648 0.693 11 1 ' '
4 0.261 0.148 0.557 11 1 ' '
5 0.351 0.761 0.807 11 1 ' '
6 0.648 0.239 0.307 11 1 ' '
7 0.739 0.852 0.057 11 1 ' '
8 0.761 0.352 0.193 11 1 ' '
9 0.851 0.739 0.943 11 1 ' '

loop_
_twin_individual_id
_twin_individual_mass_fraction_refined
1 0.907(9)
2 0.093(9)
